data_7028912
loop_
_publ_author_name
'Musgrave, Rebecca A.'
'Turbervill, Robert S. P.'
'Irwin, Mark'
'Herchel, Radovan'
'Goicoechea, Jose M.'

_publ_section_title
;
 Iron(ii) complexes of ditopic carbanionic carbenes.
;
_journal_issue 11
_journal_name_full 'Dalton transactions (Cambridge, England : 2003)'
_journal_page_first 4335
_journal_page_last 4344
_journal_paper_doi 10.1039/c3dt52638k
_journal_volume 43
_journal_year 2014
_chemical_formula_moiety 'C69 H96 Al Fe N4, C18 H36 K N2 O6, 0.5(C4 H8 O)'
_chemical_formula_sum 'C89 H136 Al Fe K N6 O6.5'
_chemical_formula_weight 1515.97
_chemical_name_systematic
; 
[K(2,2,2-crypt)][Fe(Et3Al:aIPr-H)(aIPr-H)(mes)]*0.5THF
;
_space_group_IT_number 14
_symmetry_cell_setting monoclinic
_symmetry_space_group_name_Hall '-P 2yn'
_symmetry_space_group_name_H-M 'P 1 21/n 1'
_atom_sites_solution_hydrogens geom
_atom_sites_solution_primary direct
_atom_sites_solution_secondary difmap
_audit_creation_method SHELXL-97
_cell_angle_alpha 90.00
_cell_angle_beta 94.2910(10)
_cell_angle_gamma 90.00
_cell_formula_units_Z 4
_cell_length_a 10.80940(10)
_cell_length_b 25.7657(4)
_cell_length_c 31.1703(4)
_cell_measurement_reflns_used 14220
_cell_measurement_temperature 150(2)
_cell_measurement_theta_max 76.3333
_cell_measurement_theta_min 2.8409
_cell_volume 8656.96(19)
_computing_cell_refinement
;
CrysAlisPro, Agilent Technologies,
Version 1.171.35.19 (release 27-10-2011 CrysAlis171 .NET)
(compiled Oct 27 2011,15:02:11)
;
_computing_data_collection
;
CrysAlisPro, Agilent Technologies,
Version 1.171.35.19 (release 27-10-2011 CrysAlis171 .NET)
(compiled Oct 27 2011,15:02:11)
;
_computing_data_reduction
;
CrysAlisPro, Agilent Technologies,
Version 1.171.35.19 (release 27-10-2011 CrysAlis171 .NET)
(compiled Oct 27 2011,15:02:11)
;
_computing_molecular_graphics 'WinGX (Farrugia, 2005)'
_computing_publication_material 'XCIF (Sheldrick, 2001)'
_computing_structure_refinement 'SHELXL-97 (Sheldrick, 1997)'
_computing_structure_solution 'SHELXS-97 (Sheldrick, 1990)'
_diffrn_ambient_temperature 150(2)
_diffrn_detector_area_resol_mean 10.5035
_diffrn_measured_fraction_theta_full 0.999
_diffrn_measured_fraction_theta_max 0.999
_diffrn_measurement_device_type 'SuperNova, Dual, Cu at zero, Atlas'
_diffrn_measurement_method '\w scans'
_diffrn_radiation_monochromator mirror
_diffrn_radiation_source 'SuperNova (Cu) X-ray Source'
_diffrn_radiation_type CuK\a
_diffrn_radiation_wavelength 1.54178
_diffrn_reflns_av_R_equivalents 0.0364
_diffrn_reflns_av_sigmaI/netI 0.0432
_diffrn_reflns_limit_h_max 12
_diffrn_reflns_limit_h_min -12
_diffrn_reflns_limit_k_max 26
_diffrn_reflns_limit_k_min -30
_diffrn_reflns_limit_l_max 24
_diffrn_reflns_limit_l_min -37
_diffrn_reflns_number 42401
_diffrn_reflns_theta_full 66.50
_diffrn_reflns_theta_max 66.50
_diffrn_reflns_theta_min 2.84
_exptl_absorpt_coefficient_mu 2.344
_exptl_absorpt_correction_T_max 0.8722
_exptl_absorpt_correction_T_min 0.6514
_exptl_absorpt_correction_type multi-scan
_exptl_absorpt_process_details
;
CrysAlisPro, Agilent Technologies,
Version 1.171.35.19 (release 27-10-2011 CrysAlis171 .NET)
(compiled Oct 27 2011,15:02:11)
Empirical absorption correction using spherical harmonics,
 implemented in SCALE3 ABSPACK scaling algorithm.
;
_exptl_crystal_colour colourless
_exptl_crystal_density_diffrn 1.163
_exptl_crystal_density_meas ?
_exptl_crystal_density_method 'not measured'
_exptl_crystal_description needle
_exptl_crystal_F_000 3288
_exptl_crystal_size_max 0.20
_exptl_crystal_size_mid 0.06
_exptl_crystal_size_min 0.06
_refine_diff_density_max 0.901
_refine_diff_density_min -0.513
_refine_diff_density_rms 0.050
_refine_ls_extinction_method none
_refine_ls_goodness_of_fit_ref 1.060
_refine_ls_hydrogen_treatment constr
_refine_ls_matrix_type full
_refine_ls_number_parameters 964
_refine_ls_number_reflns 15228
_refine_ls_number_restraints 41
_refine_ls_restrained_S_all 1.114
_refine_ls_R_factor_all 0.0657
_refine_ls_R_factor_gt 0.0483
_refine_ls_shift/su_max 0.001
_refine_ls_shift/su_mean 0.000
_refine_ls_structure_factor_coef Fsqd
_refine_ls_weighting_details 'calc w=1/[\s^2^(Fo^2^)+(0.0789P)^2^+0.7960P] where P=(Fo^2^+2Fc^2^)/3'
_refine_ls_weighting_scheme calc
_refine_ls_wR_factor_gt 0.1276
_refine_ls_wR_factor_ref 0.1365
_reflns_number_gt 11934
_reflns_number_total 15228
_reflns_threshold_expression >2\s(I)
_cod_data_source_file c3dt52638k.txt
_cod_data_source_block 5
_cod_depositor_comments
;
The following automatic conversions were performed:

'_symmetry_cell_setting' value 'Monoclinic' changed to 'monoclinic'
according to
/usr/data/users/saulius/automatic-downloads/current/RSC/lib/dictionaries/cif_core.dic
dictionary named 'cif_core.dic' version 2.4.2 from 2011-04-26.

Automatic conversion script
Id: cif_fix_values 2281 2013-09-26 08:29:07Z andrius 

The following automatic conversions were performed:

'_exptl_crystal_density_meas' value 'not measured' was changed to '?'
- the value is perceived as not measured.

Automatic conversion script
Id: cif_fix_values 3008 2015-01-20 13:52:24Z robertas 
;
_cod_original_sg_symbol_H-M 'P 21/n'
_cod_original_formula_sum 'C89 H136 Al Fe K N6 O6.50'
_cod_database_code 7028912

loop_
_symmetry_equiv_pos_as_xyz
'x, y, z'
'-x+1/2, y+1/2, -z+1/2'
'-x, -y, -z'
'x-1/2, -y-1/2, z-1/2'

loop_
_atom_site_label
_atom_site_type_symbol
_atom_site_fract_x
_atom_site_fract_y
_atom_site_fract_z
_atom_site_U_iso_or_equiv
_atom_site_adp_type
_atom_site_occupancy
_atom_site_symmetry_multiplicity
_atom_site_calc_flag
_atom_site_refinement_flags
_atom_site_disorder_assembly
_atom_site_disorder_group
Fe1 Fe 0.19517(3) 0.254180(15) 0.587110(11) 0.02557(10) Uani 1 1 d . . .
Al1 Al 0.45269(7) 0.25372(3) 0.40932(2) 0.03405(17) Uani 1 1 d . . .
N1 N 0.32864(17) 0.18082(8) 0.47557(6) 0.0263(4) Uani 1 1 d . . .
N2 N 0.32547(16) 0.25948(8) 0.49661(6) 0.0241(4) Uani 1 1 d . . .
N3 N 0.19626(16) 0.34763(8) 0.65596(6) 0.0236(4) Uani 1 1 d . . .
N4 N 0.22263(16) 0.41492(8) 0.61902(6) 0.0242(4) Uani 1 1 d . . .
C1 C 0.35790(19) 0.22954(9) 0.46313(7) 0.0253(5) Uani 1 1 d . . .
C2 C 0.2795(2) 0.18179(10) 0.51578(7) 0.0289(5) Uani 1 1 d . . .
H2 H 0.2532 0.1521 0.5307 0.035 Uiso 1 1 calc R . .
C3 C 0.2751(2) 0.23139(10) 0.53031(7) 0.0267(5) Uani 1 1 d . . .
C4 C 0.3322(2) 0.13412(10) 0.45005(7) 0.0291(5) Uani 1 1 d . . .
C5 C 0.4384(3) 0.10278(11) 0.45379(9) 0.0387(6) Uani 1 1 d . . .
C6 C 0.4356(3) 0.05718(12) 0.42913(10) 0.0444(6) Uani 1 1 d . . .
H6 H 0.5059 0.0349 0.4309 0.053 Uiso 1 1 calc R . .
C7 C 0.3339(3) 0.04406(12) 0.40265(10) 0.0478(7) Uani 1 1 d . . .
H7 H 0.3346 0.0131 0.3861 0.057 Uiso 1 1 calc R . .
C8 C 0.2303(3) 0.07548(12) 0.39972(10) 0.0461(7) Uani 1 1 d . . .
H8 H 0.1602 0.0657 0.3813 0.055 Uiso 1 1 calc R . .
C9 C 0.2264(2) 0.12129(11) 0.42326(8) 0.0355(6) Uani 1 1 d . . .
C10 C 0.5531(3) 0.11582(15) 0.48224(11) 0.0568(9) Uani 1 1 d . . .
H10 H 0.5390 0.1490 0.4978 0.068 Uiso 1 1 calc R . .
C11 C 0.6659(3) 0.12199(15) 0.45613(12) 0.0612(9) Uani 1 1 d . . .
H11A H 0.7388 0.1304 0.4755 0.092 Uiso 0.50 1 calc PR . .
H11B H 0.6508 0.1500 0.4352 0.092 Uiso 0.50 1 calc PR . .
H11C H 0.6806 0.0895 0.4410 0.092 Uiso 0.50 1 calc PR . .
H11D H 0.6413 0.1162 0.4256 0.092 Uiso 0.50 1 calc PR . .
H11E H 0.7293 0.0966 0.4659 0.092 Uiso 0.50 1 calc PR . .
H11F H 0.6996 0.1571 0.4601 0.092 Uiso 0.50 1 calc PR . .
C12 C 0.5826(4) 0.0723(2) 0.51531(11) 0.0829(14) Uani 1 1 d . . .
H12A H 0.6569 0.0816 0.5337 0.124 Uiso 0.50 1 calc PR . .
H12B H 0.5974 0.0398 0.5002 0.124 Uiso 0.50 1 calc PR . .
H12C H 0.5124 0.0679 0.5331 0.124 Uiso 0.50 1 calc PR . .
H12D H 0.5209 0.0446 0.5110 0.124 Uiso 0.50 1 calc PR . .
H12E H 0.5804 0.0864 0.5445 0.124 Uiso 0.50 1 calc PR . .
H12F H 0.6654 0.0583 0.5115 0.124 Uiso 0.50 1 calc PR . .
C13 C 0.1121(3) 0.15553(13) 0.41978(10) 0.0469(7) Uani 1 1 d . . .
H13 H 0.1389 0.1917 0.4274 0.056 Uiso 1 1 calc R . .
C14 C 0.0480(3) 0.15668(17) 0.37449(11) 0.0614(9) Uani 1 1 d . . .
H14A H -0.0246 0.1795 0.3740 0.092 Uiso 0.50 1 calc PR . .
H14B H 0.0214 0.1215 0.3661 0.092 Uiso 0.50 1 calc PR . .
H14C H 0.1059 0.1697 0.3543 0.092 Uiso 0.50 1 calc PR . .
H14D H 0.0931 0.1343 0.3556 0.092 Uiso 0.50 1 calc PR . .
H14E H 0.0470 0.1923 0.3635 0.092 Uiso 0.50 1 calc PR . .
H14F H -0.0374 0.1441 0.3753 0.092 Uiso 0.50 1 calc PR . .
C15 C 0.0184(3) 0.1388(2) 0.45111(12) 0.0800(14) Uani 1 1 d . . .
H15A H -0.0538 0.1619 0.4482 0.120 Uiso 0.50 1 calc PR . .
H15B H 0.0566 0.1407 0.4806 0.120 Uiso 0.50 1 calc PR . .
H15C H -0.0081 0.1031 0.4447 0.120 Uiso 0.50 1 calc PR . .
H15D H 0.0503 0.1086 0.4675 0.120 Uiso 0.50 1 calc PR . .
H15E H -0.0601 0.1298 0.4351 0.120 Uiso 0.50 1 calc PR . .
H15F H 0.0046 0.1674 0.4710 0.120 Uiso 0.50 1 calc PR . .
C16 C 0.3250(2) 0.31519(9) 0.49464(7) 0.0247(4) Uani 1 1 d . . .
C17 C 0.4327(2) 0.34294(10) 0.50776(7) 0.0294(5) Uani 1 1 d . . .
C18 C 0.4274(2) 0.39670(11) 0.50386(8) 0.0367(6) Uani 1 1 d . . .
H18 H 0.4995 0.4167 0.5117 0.044 Uiso 1 1 calc R . .
C19 C 0.3194(3) 0.42174(11) 0.48883(8) 0.0389(6) Uani 1 1 d . . .
H19 H 0.3176 0.4585 0.4869 0.047 Uiso 1 1 calc R . .
C20 C 0.2144(2) 0.39337(10) 0.47669(8) 0.0351(5) Uani 1 1 d . . .
H20 H 0.1407 0.4109 0.4665 0.042 Uiso 1 1 calc R . .
C21 C 0.2146(2) 0.33963(10) 0.47912(7) 0.0287(5) Uani 1 1 d . . .
C22 C 0.5492(2) 0.31504(11) 0.52655(8) 0.0364(6) Uani 1 1 d . . .
H22 H 0.5576 0.2820 0.5102 0.044 Uiso 1 1 calc R . .
C23 C 0.6680(3) 0.34661(15) 0.52324(11) 0.0540(8) Uani 1 1 d . . .
H23A H 0.7392 0.3267 0.5356 0.081 Uiso 0.50 1 calc PR . .
H23B H 0.6619 0.3793 0.5391 0.081 Uiso 0.50 1 calc PR . .
H23C H 0.6791 0.3541 0.4929 0.081 Uiso 0.50 1 calc PR . .
H23D H 0.6475 0.3800 0.5095 0.081 Uiso 0.50 1 calc PR . .
H23E H 0.7249 0.3274 0.5060 0.081 Uiso 0.50 1 calc PR . .
H23F H 0.7077 0.3526 0.5521 0.081 Uiso 0.50 1 calc PR . .
C24 C 0.5376(2) 0.30110(14) 0.57378(9) 0.0469(7) Uani 1 1 d . . .
H24A H 0.6128 0.2830 0.5851 0.070 Uiso 0.50 1 calc PR . .
H24B H 0.4655 0.2785 0.5761 0.070 Uiso 0.50 1 calc PR . .
H24C H 0.5269 0.3329 0.5904 0.070 Uiso 0.50 1 calc PR . .
H24D H 0.4573 0.3132 0.5826 0.070 Uiso 0.50 1 calc PR . .
H24E H 0.6046 0.3178 0.5917 0.070 Uiso 0.50 1 calc PR . .
H24F H 0.5433 0.2634 0.5774 0.070 Uiso 0.50 1 calc PR . .
C25 C 0.0982(2) 0.30918(11) 0.46500(8) 0.0324(5) Uani 1 1 d . . .
H25 H 0.1131 0.2720 0.4731 0.039 Uiso 1 1 calc R . .
C26 C 0.0707(3) 0.31158(13) 0.41625(8) 0.0443(7) Uani 1 1 d . . .
H26A H -0.0043 0.2915 0.4081 0.067 Uiso 0.50 1 calc PR . .
H26B H 0.1409 0.2970 0.4021 0.067 Uiso 0.50 1 calc PR . .
H26C H 0.0579 0.3478 0.4073 0.067 Uiso 0.50 1 calc PR . .
H26D H 0.1340 0.3327 0.4036 0.067 Uiso 0.50 1 calc PR . .
H26E H -0.0112 0.3271 0.4096 0.067 Uiso 0.50 1 calc PR . .
H26F H 0.0718 0.2764 0.4043 0.067 Uiso 0.50 1 calc PR . .
C27 C -0.0136(2) 0.32828(12) 0.48777(9) 0.0406(6) Uani 1 1 d . . .
H27A H -0.0869 0.3078 0.4781 0.061 Uiso 0.50 1 calc PR . .
H27B H -0.0289 0.3649 0.4808 0.061 Uiso 0.50 1 calc PR . .
H27C H 0.0031 0.3244 0.5189 0.061 Uiso 0.50 1 calc PR . .
H27D H 0.0118 0.3569 0.5071 0.061 Uiso 0.50 1 calc PR . .
H27E H -0.0462 0.2998 0.5044 0.061 Uiso 0.50 1 calc PR . .
H27F H -0.0782 0.3404 0.4663 0.061 Uiso 0.50 1 calc PR . .
C28 C 0.20533(19) 0.40031(9) 0.66027(7) 0.0262(5) Uani 1 1 d . . .
C29 C 0.20728(19) 0.32798(10) 0.61367(7) 0.0255(5) Uani 1 1 d . . .
C30 C 0.22320(19) 0.37236(9) 0.59116(7) 0.0253(4) Uani 1 1 d . . .
H30 H 0.2332 0.3742 0.5612 0.030 Uiso 1 1 calc R . .
C31 C 0.1776(2) 0.31608(10) 0.69307(7) 0.0288(5) Uani 1 1 d . . .
C32 C 0.2761(3) 0.30927(10) 0.72460(8) 0.0353(5) Uani 1 1 d . . .
C33 C 0.2533(3) 0.28005(12) 0.76088(8) 0.0459(7) Uani 1 1 d . . .
H33 H 0.3181 0.2748 0.7828 0.055 Uiso 1 1 calc R . .
C34 C 0.1373(3) 0.25862(12) 0.76540(9) 0.0512(8) Uani 1 1 d . . .
H34 H 0.1237 0.2387 0.7903 0.061 Uiso 1 1 calc R . .
C35 C 0.0420(3) 0.26576(12) 0.73446(9) 0.0456(7) Uani 1 1 d . . .
H35 H -0.0367 0.2506 0.7380 0.055 Uiso 1 1 calc R . .
C36 C 0.0596(2) 0.29522(10) 0.69775(8) 0.0332(5) Uani 1 1 d . . .
C37 C 0.4022(3) 0.33344(12) 0.71936(9) 0.0426(6) Uani 1 1 d . . .
H37 H 0.3878 0.3702 0.7100 0.051 Uiso 1 1 calc R . .
C38 C 0.4695(3) 0.30646(15) 0.68458(10) 0.0520(8) Uani 1 1 d . . .
H38A H 0.5502 0.3231 0.6821 0.078 Uiso 0.50 1 calc PR . .
H38B H 0.4198 0.3091 0.6570 0.078 Uiso 0.50 1 calc PR . .
H38C H 0.4819 0.2698 0.6922 0.078 Uiso 0.50 1 calc PR . .
H38D H 0.4178 0.2782 0.6721 0.078 Uiso 0.50 1 calc PR . .
H38E H 0.5481 0.2922 0.6971 0.078 Uiso 0.50 1 calc PR . .
H38F H 0.4861 0.3315 0.6620 0.078 Uiso 0.50 1 calc PR . .
C39 C 0.4866(3) 0.33465(16) 0.76108(11) 0.0645(10) Uani 1 1 d . . .
H39A H 0.5660 0.3507 0.7556 0.097 Uiso 0.50 1 calc PR . .
H39B H 0.5011 0.2991 0.7715 0.097 Uiso 0.50 1 calc PR . .
H39C H 0.4468 0.3548 0.7828 0.097 Uiso 0.50 1 calc PR . .
H39D H 0.4432 0.3191 0.7844 0.097 Uiso 0.50 1 calc PR . .
H39E H 0.5082 0.3707 0.7684 0.097 Uiso 0.50 1 calc PR . .
H39F H 0.5625 0.3150 0.7571 0.097 Uiso 0.50 1 calc PR . .
C40 C -0.0486(2) 0.30671(12) 0.66535(9) 0.0386(6) Uani 1 1 d . . .
H40 H -0.0148 0.3109 0.6366 0.046 Uiso 1 1 calc R . .
C41 C -0.1469(3) 0.26382(14) 0.66136(12) 0.0546(8) Uani 1 1 d . . .
H41A H -0.1078 0.2310 0.6540 0.082 Uiso 0.50 1 calc PR . .
H41B H -0.2110 0.2730 0.6388 0.082 Uiso 0.50 1 calc PR . .
H41C H -0.1847 0.2600 0.6888 0.082 Uiso 0.50 1 calc PR . .
H41D H -0.2279 0.2783 0.6670 0.082 Uiso 0.50 1 calc PR . .
H41E H -0.1247 0.2363 0.6823 0.082 Uiso 0.50 1 calc PR . .
H41F H -0.1510 0.2493 0.6322 0.082 Uiso 0.50 1 calc PR . .
C42 C -0.1095(3) 0.35828(13) 0.67652(11) 0.0515(7) Uani 1 1 d . . .
H42A H -0.1789 0.3656 0.6553 0.077 Uiso 0.50 1 calc PR . .
H42B H -0.0483 0.3863 0.6761 0.077 Uiso 0.50 1 calc PR . .
H42C H -0.1403 0.3559 0.7052 0.077 Uiso 0.50 1 calc PR . .
H42D H -0.0661 0.3729 0.7025 0.077 Uiso 0.50 1 calc PR . .
H42E H -0.1967 0.3522 0.6817 0.077 Uiso 0.50 1 calc PR . .
H42F H -0.1047 0.3826 0.6526 0.077 Uiso 0.50 1 calc PR . .
C43 C 0.2268(2) 0.46841(10) 0.60581(7) 0.0284(5) Uani 1 1 d . . .
C44 C 0.3409(2) 0.49178(10) 0.59965(7) 0.0302(5) Uani 1 1 d . . .
C45 C 0.3405(3) 0.54403(11) 0.58755(9) 0.0404(6) Uani 1 1 d . . .
H45 H 0.4167 0.5607 0.5829 0.048 Uiso 1 1 calc R . .
C46 C 0.2310(3) 0.57191(12) 0.58231(10) 0.0473(7) Uani 1 1 d . . .
H46 H 0.2325 0.6076 0.5748 0.057 Uiso 1 1 calc R . .
C47 C 0.1195(3) 0.54768(12) 0.58805(10) 0.0472(7) Uani 1 1 d . . .
H47 H 0.0446 0.5669 0.5841 0.057 Uiso 1 1 calc R . .
C48 C 0.1150(2) 0.49553(11) 0.59955(8) 0.0361(6) Uani 1 1 d . . .
C49 C 0.4613(2) 0.46144(11) 0.60657(8) 0.0346(5) Uani 1 1 d . . .
H49 H 0.4455 0.4254 0.5955 0.042 Uiso 1 1 calc R . .
C50 C 0.5657(3) 0.48457(13) 0.58225(10) 0.0481(7) Uani 1 1 d . . .
H50A H 0.6409 0.4636 0.5877 0.072 Uiso 0.50 1 calc PR . .
H50B H 0.5821 0.5202 0.5921 0.072 Uiso 0.50 1 calc PR . .
H50C H 0.5411 0.4847 0.5513 0.072 Uiso 0.50 1 calc PR . .
H50D H 0.5351 0.5154 0.5664 0.072 Uiso 0.50 1 calc PR . .
H50E H 0.5940 0.4588 0.5620 0.072 Uiso 0.50 1 calc PR . .
H50F H 0.6350 0.4943 0.6027 0.072 Uiso 0.50 1 calc PR . .
C51 C 0.5027(2) 0.45762(13) 0.65427(9) 0.0436(6) Uani 1 1 d . . .
H51A H 0.5803 0.4379 0.6579 0.065 Uiso 0.50 1 calc PR . .
H51B H 0.4385 0.4400 0.6694 0.065 Uiso 0.50 1 calc PR . .
H51C H 0.5159 0.4926 0.6661 0.065 Uiso 0.50 1 calc PR . .
H51D H 0.4429 0.4757 0.6711 0.065 Uiso 0.50 1 calc PR . .
H51E H 0.5846 0.4737 0.6596 0.065 Uiso 0.50 1 calc PR . .
H51F H 0.5072 0.4210 0.6628 0.065 Uiso 0.50 1 calc PR . .
C52 C -0.0091(2) 0.46926(12) 0.60340(10) 0.0446(7) Uani 1 1 d . . .
H52 H 0.0067 0.4347 0.6174 0.054 Uiso 1 1 calc R . .
C53 C -0.0736(3) 0.46010(15) 0.55879(12) 0.0605(9) Uani 1 1 d . . .
H53A H -0.1535 0.4430 0.5616 0.091 Uiso 0.50 1 calc PR . .
H53B H -0.0213 0.4380 0.5420 0.091 Uiso 0.50 1 calc PR . .
H53C H -0.0874 0.4935 0.5441 0.091 Uiso 0.50 1 calc PR . .
H53D H -0.0213 0.4733 0.5369 0.091 Uiso 0.50 1 calc PR . .
H53E H -0.1535 0.4783 0.5565 0.091 Uiso 0.50 1 calc PR . .
H53F H -0.0874 0.4228 0.5544 0.091 Uiso 0.50 1 calc PR . .
C54 C -0.0925(3) 0.50041(18) 0.63120(12) 0.0644(10) Uani 1 1 d . . .
H54A H -0.1713 0.4821 0.6330 0.097 Uiso 0.50 1 calc PR . .
H54B H -0.1082 0.5347 0.6183 0.097 Uiso 0.50 1 calc PR . .
H54C H -0.0515 0.5045 0.6601 0.097 Uiso 0.50 1 calc PR . .
H54D H -0.0493 0.5321 0.6413 0.097 Uiso 0.50 1 calc PR . .
H54E H -0.1125 0.4795 0.6560 0.097 Uiso 0.50 1 calc PR . .
H54F H -0.1692 0.5097 0.6142 0.097 Uiso 0.50 1 calc PR . .
C55 C 0.0939(2) 0.19315(10) 0.60983(8) 0.0304(5) Uani 1 1 d . . .
C56 C 0.1335(2) 0.16422(10) 0.64699(8) 0.0329(5) Uani 1 1 d . . .
C57 C 0.0675(3) 0.12106(11) 0.66003(9) 0.0397(6) Uani 1 1 d . . .
H57 H 0.0964 0.1029 0.6854 0.048 Uiso 1 1 calc R . .
C58 C -0.0392(3) 0.10420(11) 0.63680(10) 0.0438(6) Uani 1 1 d . . .
C59 C -0.0815(2) 0.13286(12) 0.60072(10) 0.0434(6) Uani 1 1 d . . .
H59 H -0.1556 0.1225 0.5847 0.052 Uiso 1 1 calc R . .
C60 C -0.0176(2) 0.17621(11) 0.58779(8) 0.0358(5) Uani 1 1 d . . .
C61 C 0.2475(3) 0.18054(11) 0.67479(9) 0.0398(6) Uani 1 1 d . . .
H61A H 0.2848 0.2110 0.6621 0.060 Uiso 0.50 1 calc PR . .
H61B H 0.3076 0.1520 0.6766 0.060 Uiso 0.50 1 calc PR . .
H61C H 0.2239 0.1892 0.7037 0.060 Uiso 0.50 1 calc PR . .
H61D H 0.2594 0.1571 0.6995 0.060 Uiso 0.50 1 calc PR . .
H61E H 0.2366 0.2161 0.6850 0.060 Uiso 0.50 1 calc PR . .
H61F H 0.3203 0.1790 0.6579 0.060 Uiso 0.50 1 calc PR . .
C62 C -0.1058(3) 0.05555(13) 0.64963(14) 0.0633(9) Uani 1 1 d . . .
H62A H -0.0630 0.0409 0.6757 0.095 Uiso 0.50 1 calc PR . .
H62B H -0.1061 0.0301 0.6263 0.095 Uiso 0.50 1 calc PR . .
H62C H -0.1915 0.0642 0.6552 0.095 Uiso 0.50 1 calc PR . .
H62D H -0.1774 0.0492 0.6291 0.095 Uiso 0.50 1 calc PR . .
H62E H -0.1343 0.0600 0.6785 0.095 Uiso 0.50 1 calc PR . .
H62F H -0.0490 0.0259 0.6496 0.095 Uiso 0.50 1 calc PR . .
C63 C -0.0736(3) 0.20749(13) 0.54998(9) 0.0479(7) Uani 1 1 d . . .
H63A H -0.0190 0.2368 0.5445 0.072 Uiso 0.50 1 calc PR . .
H63B H -0.1551 0.2206 0.5566 0.072 Uiso 0.50 1 calc PR . .
H63C H -0.0828 0.1853 0.5244 0.072 Uiso 0.50 1 calc PR . .
H63D H -0.1523 0.1917 0.5391 0.072 Uiso 0.50 1 calc PR . .
H63E H -0.0161 0.2078 0.5271 0.072 Uiso 0.50 1 calc PR . .
H63F H -0.0885 0.2431 0.5593 0.072 Uiso 0.50 1 calc PR . .
C64 C 0.4044(3) 0.32561(11) 0.38997(8) 0.0396(6) Uani 1 1 d . . .
H64A H 0.3182 0.3252 0.3767 0.048 Uiso 1 1 calc R . .
H64B H 0.4069 0.3489 0.4153 0.048 Uiso 1 1 calc R . .
C65 C 0.4908(3) 0.34663(12) 0.35750(9) 0.0432(6) Uani 1 1 d . . .
H65A H 0.4647 0.3817 0.3488 0.065 Uiso 0.50 1 calc PR . .
H65B H 0.4873 0.3240 0.3322 0.065 Uiso 0.50 1 calc PR . .
H65C H 0.5759 0.3477 0.3707 0.065 Uiso 0.50 1 calc PR . .
H65D H 0.5539 0.3205 0.3523 0.065 Uiso 0.50 1 calc PR . .
H65E H 0.5313 0.3783 0.3689 0.065 Uiso 0.50 1 calc PR . .
H65F H 0.4426 0.3546 0.3304 0.065 Uiso 0.50 1 calc PR . .
C66 C 0.6361(3) 0.25666(13) 0.43025(10) 0.0460(7) Uani 1 1 d . . .
H66A H 0.6554 0.2920 0.4413 0.055 Uiso 1 1 calc R . .
H66B H 0.6511 0.2322 0.4546 0.055 Uiso 1 1 calc R . .
C67 C 0.7250(3) 0.24353(16) 0.39591(12) 0.0609(9) Uani 1 1 d . . .
H67A H 0.8108 0.2458 0.4084 0.091 Uiso 0.50 1 calc PR . .
H67B H 0.7128 0.2681 0.3720 0.091 Uiso 0.50 1 calc PR . .
H67C H 0.7085 0.2082 0.3853 0.091 Uiso 0.50 1 calc PR . .
H67D H 0.6773 0.2356 0.3687 0.091 Uiso 0.50 1 calc PR . .
H67E H 0.7752 0.2133 0.4052 0.091 Uiso 0.50 1 calc PR . .
H67F H 0.7796 0.2732 0.3918 0.091 Uiso 0.50 1 calc PR . .
C68 C 0.4212(3) 0.20331(12) 0.36129(9) 0.0437(6) Uani 1 1 d . . .
H68A H 0.5005 0.1966 0.3483 0.052 Uiso 1 1 calc R . .
H68B H 0.3934 0.1701 0.3734 0.052 Uiso 1 1 calc R . .
C69 C 0.3246(3) 0.22049(15) 0.32543(11) 0.0573(8) Uani 1 1 d . . .
H69A H 0.3151 0.1933 0.3034 0.086 Uiso 0.50 1 calc PR . .
H69B H 0.3522 0.2527 0.3124 0.086 Uiso 0.50 1 calc PR . .
H69C H 0.2447 0.2264 0.3376 0.086 Uiso 0.50 1 calc PR . .
H69D H 0.2929 0.2549 0.3322 0.086 Uiso 0.50 1 calc PR . .
H69E H 0.2559 0.1956 0.3232 0.086 Uiso 0.50 1 calc PR . .
H69F H 0.3633 0.2219 0.2980 0.086 Uiso 0.50 1 calc PR . .
K101 K 0.52773(5) -0.04746(2) 0.277936(16) 0.03375(13) Uani 1 1 d . . .
N101 N 0.3586(2) -0.13487(10) 0.24805(8) 0.0438(5) Uani 1 1 d . . .
N102 N 0.6941(2) 0.03860(10) 0.30824(7) 0.0394(5) Uani 1 1 d . . .
O101 O 0.27073(17) -0.02842(8) 0.25614(7) 0.0457(5) Uani 1 1 d . . .
O102 O 0.43964(17) 0.05441(8) 0.27014(6) 0.0404(4) Uani 1 1 d . . .
O103 O 0.58865(19) -0.10949(8) 0.20804(6) 0.0444(5) Uani 1 1 d . . .
O104 O 0.76691(17) -0.04054(8) 0.24610(6) 0.0409(4) Uani 1 1 d . . .
O105 O 0.47253(17) -0.12642(8) 0.33541(6) 0.0422(4) Uani 1 1 d . . .
O106 O 0.59952(17) -0.03770(8) 0.36825(6) 0.0412(4) Uani 1 1 d . . .
C101 C 0.2281(3) -0.11876(13) 0.24591(12) 0.0570(8) Uani 1 1 d . . .
H10A H 0.1984 -0.1203 0.2752 0.068 Uiso 1 1 calc R . .
H10B H 0.1782 -0.1436 0.2277 0.068 Uiso 1 1 calc R . .
C102 C 0.2066(3) -0.06484(14) 0.22814(11) 0.0558(8) Uani 1 1 d . . .
H10C H 0.2373 -0.0625 0.1991 0.067 Uiso 1 1 calc R . .
H10D H 0.1167 -0.0570 0.2258 0.067 Uiso 1 1 calc R . .
C103 C 0.2413(3) 0.02353(13) 0.24422(10) 0.0453(7) Uani 1 1 d . . .
H10E H 0.1510 0.0293 0.2450 0.054 Uiso 1 1 calc R . .
H10F H 0.2641 0.0301 0.2145 0.054 Uiso 1 1 calc R . .
C104 C 0.3103(3) 0.05971(13) 0.27448(10) 0.0461(7) Uani 1 1 d . . .
H10G H 0.2841 0.0959 0.2680 0.055 Uiso 1 1 calc R . .
H10H H 0.2918 0.0517 0.3044 0.055 Uiso 1 1 calc R . .
C105 C 0.5091(3) 0.09515(12) 0.29172(10) 0.0470(7) Uani 1 1 d . . .
H10I H 0.4923 0.0956 0.3225 0.056 Uiso 1 1 calc R . .
H10J H 0.4836 0.1290 0.2790 0.056 Uiso 1 1 calc R . .
C106 C 0.6453(3) 0.08660(12) 0.28747(10) 0.0471(7) Uani 1 1 d . . .
H10K H 0.6603 0.0854 0.2565 0.057 Uiso 1 1 calc R . .
H10L H 0.6920 0.1166 0.3003 0.057 Uiso 1 1 calc R . .
C107 C 0.3914(3) -0.15113(14) 0.20505(10) 0.0531(8) Uani 1 1 d . . .
H10M H 0.3596 -0.1249 0.1837 0.064 Uiso 1 1 calc R . .
H10N H 0.3493 -0.1844 0.1976 0.064 Uiso 1 1 calc R . .
C108 C 0.5285(3) -0.15780(13) 0.20142(10) 0.0517(7) Uani 1 1 d . . .
H10O H 0.5623 -0.1831 0.2232 0.062 Uiso 1 1 calc R . .
H10P H 0.5436 -0.1713 0.1726 0.062 Uiso 1 1 calc R . .
C109 C 0.7176(3) -0.11356(13) 0.20162(10) 0.0488(7) Uani 1 1 d . . .
H10Q H 0.7287 -0.1293 0.1732 0.059 Uiso 1 1 calc R . .
H10R H 0.7592 -0.1360 0.2241 0.059 Uiso 1 1 calc R . .
C110 C 0.7736(3) -0.06067(13) 0.20382(9) 0.0470(7) Uani 1 1 d . . .
H11G H 0.8612 -0.0624 0.1967 0.056 Uiso 1 1 calc R . .
H11H H 0.7281 -0.0376 0.1827 0.056 Uiso 1 1 calc R . .
C111 C 0.8237(2) 0.00926(13) 0.24987(10) 0.0449(7) Uani 1 1 d . . .
H11I H 0.7789 0.0339 0.2299 0.054 Uiso 1 1 calc R . .
H11J H 0.9107 0.0070 0.2422 0.054 Uiso 1 1 calc R . .
C112 C 0.8202(3) 0.02834(13) 0.29537(10) 0.0464(7) Uani 1 1 d . . .
H11K H 0.8600 0.0021 0.3151 0.056 Uiso 1 1 calc R . .
H11L H 0.8694 0.0607 0.2987 0.056 Uiso 1 1 calc R . .
C113 C 0.3794(3) -0.17808(12) 0.27835(10) 0.0489(7) Uani 1 1 d . . .
H11M H 0.4612 -0.1938 0.2742 0.059 Uiso 1 1 calc R . .
H11N H 0.3153 -0.2049 0.2716 0.059 Uiso 1 1 calc R . .
C114 C 0.3759(3) -0.16271(13) 0.32508(10) 0.0473(7) Uani 1 1 d . . .
H11O H 0.2946 -0.1470 0.3300 0.057 Uiso 1 1 calc R . .
H11P H 0.3873 -0.1937 0.3437 0.057 Uiso 1 1 calc R . .
C115 C 0.4872(3) -0.11562(13) 0.38009(9) 0.0469(7) Uani 1 1 d . . .
H11Q H 0.4892 -0.1485 0.3966 0.056 Uiso 1 1 calc R . .
H11R H 0.4162 -0.0947 0.3886 0.056 Uiso 1 1 calc R . .
C116 C 0.6060(3) -0.08630(13) 0.38998(9) 0.0444(7) Uani 1 1 d . . .
H11S H 0.6194 -0.0806 0.4214 0.053 Uiso 1 1 calc R . .
H11T H 0.6766 -0.1067 0.3806 0.053 Uiso 1 1 calc R . .
C117 C 0.7092(3) -0.00800(13) 0.37826(9) 0.0449(7) Uani 1 1 d . . .
H11U H 0.7823 -0.0272 0.3693 0.054 Uiso 1 1 calc R . .
H11V H 0.7207 -0.0021 0.4097 0.054 Uiso 1 1 calc R . .
C118 C 0.6982(3) 0.04324(13) 0.35521(9) 0.0461(7) Uani 1 1 d . . .
H11W H 0.6219 0.0609 0.3631 0.055 Uiso 1 1 calc R . .
H11X H 0.7697 0.0653 0.3651 0.055 Uiso 1 1 calc R . .
O1S O 0.8687(8) -0.0036(6) 0.4793(3) 0.183(5) Uani 0.50 1 d PDU A -1
C1S C 0.8959(17) 0.0231(11) 0.5188(6) 0.132(7) Uani 0.50 1 d PDU A -1
H1S1 H 0.8833 0.0610 0.5156 0.158 Uiso 0.50 1 calc PR A -1
H1S2 H 0.8458 0.0099 0.5418 0.158 Uiso 0.50 1 calc PR A -1
C2S C 1.0192(14) 0.0106(9) 0.5264(4) 0.123(6) Uani 0.50 1 d PDU A -1
H2S1 H 1.0274 -0.0135 0.5511 0.148 Uiso 0.50 1 calc PR A -1
H2S2 H 1.0649 0.0427 0.5351 0.148 Uiso 0.50 1 calc PR A -1
C3S C 1.0815(14) -0.0135(8) 0.4901(4) 0.115(6) Uani 0.50 1 d PDU A -1
H3S1 H 1.1279 -0.0453 0.4991 0.138 Uiso 0.50 1 calc PR A -1
H3S2 H 1.1376 0.0112 0.4768 0.138 Uiso 0.50 1 calc PR A -1
C4S C 0.9625(13) -0.0261(8) 0.4594(4) 0.118(6) Uani 0.50 1 d PDU A -1
H4S1 H 0.9693 -0.0110 0.4304 0.142 Uiso 0.50 1 calc PR A -1
H4S2 H 0.9498 -0.0640 0.4565 0.142 Uiso 0.50 1 calc PR A -1

loop_
_atom_site_aniso_label
_atom_site_aniso_U_11
_atom_site_aniso_U_22
_atom_site_aniso_U_33
_atom_site_aniso_U_23
_atom_site_aniso_U_13
_atom_site_aniso_U_12
Fe1 0.02736(18) 0.0252(2) 0.02477(17) -0.00079(14) 0.00630(13) -0.00321(14)
Al1 0.0394(4) 0.0303(4) 0.0343(4) -0.0012(3) 0.0150(3) -0.0019(3)
N1 0.0275(9) 0.0247(11) 0.0269(9) -0.0021(8) 0.0047(7) -0.0013(8)
N2 0.0219(8) 0.0264(10) 0.0244(9) 0.0010(7) 0.0042(7) -0.0012(7)
N3 0.0236(9) 0.0233(10) 0.0241(9) 0.0015(7) 0.0029(7) 0.0006(7)
N4 0.0232(8) 0.0248(10) 0.0248(9) 0.0027(7) 0.0024(7) -0.0031(7)
C1 0.0209(10) 0.0265(12) 0.0286(11) -0.0031(9) 0.0032(8) -0.0003(9)
C2 0.0321(11) 0.0283(13) 0.0269(11) 0.0014(9) 0.0054(9) -0.0009(9)
C3 0.0260(10) 0.0274(12) 0.0272(11) 0.0026(9) 0.0037(8) -0.0019(9)
C4 0.0351(12) 0.0230(12) 0.0302(11) -0.0029(9) 0.0077(9) -0.0013(10)
C5 0.0411(14) 0.0353(15) 0.0396(13) -0.0058(11) 0.0037(11) 0.0051(11)
C6 0.0504(16) 0.0322(15) 0.0513(16) -0.0063(12) 0.0092(12) 0.0074(12)
C7 0.0587(17) 0.0308(15) 0.0549(17) -0.0134(13) 0.0104(14) -0.0055(13)
C8 0.0436(15) 0.0437(17) 0.0510(16) -0.0152(13) 0.0031(12) -0.0107(13)
C9 0.0361(13) 0.0343(14) 0.0365(13) -0.0053(11) 0.0062(10) -0.0073(11)
C10 0.0465(16) 0.064(2) 0.0584(18) -0.0250(16) -0.0085(14) 0.0173(15)
C11 0.0471(17) 0.059(2) 0.075(2) -0.0029(18) -0.0083(15) -0.0058(15)
C12 0.066(2) 0.140(5) 0.0422(18) 0.007(2) -0.0003(16) 0.021(3)
C13 0.0355(13) 0.0513(19) 0.0528(16) -0.0160(14) -0.0050(12) -0.0008(13)
C14 0.0479(17) 0.079(3) 0.0557(19) 0.0008(17) -0.0081(14) 0.0056(17)
C15 0.0419(17) 0.140(4) 0.059(2) -0.009(2) 0.0104(15) 0.014(2)
C16 0.0276(10) 0.0242(12) 0.0231(10) 0.0005(8) 0.0071(8) -0.0014(9)
C17 0.0303(11) 0.0339(14) 0.0249(10) -0.0023(9) 0.0084(9) -0.0045(10)
C18 0.0413(13) 0.0363(15) 0.0337(12) -0.0030(11) 0.0109(10) -0.0142(11)
C19 0.0558(16) 0.0274(14) 0.0346(13) 0.0029(10) 0.0101(11) -0.0027(12)
C20 0.0434(14) 0.0311(14) 0.0310(12) 0.0034(10) 0.0037(10) 0.0039(11)
C21 0.0327(12) 0.0310(13) 0.0226(10) -0.0001(9) 0.0046(8) 0.0013(10)
C22 0.0260(11) 0.0438(16) 0.0400(13) -0.0053(11) 0.0058(9) -0.0048(11)
C23 0.0300(13) 0.066(2) 0.067(2) -0.0101(16) 0.0105(13) -0.0119(14)
C24 0.0315(13) 0.065(2) 0.0430(15) 0.0049(14) -0.0030(11) 0.0002(13)
C25 0.0265(11) 0.0355(14) 0.0349(12) 0.0002(10) 0.0002(9) 0.0009(10)
C26 0.0378(13) 0.059(2) 0.0357(13) -0.0047(13) 0.0007(10) -0.0059(13)
C27 0.0317(12) 0.0478(17) 0.0426(14) 0.0018(12) 0.0061(10) 0.0038(12)
C28 0.0225(10) 0.0273(12) 0.0286(11) 0.0018(9) 0.0008(8) 0.0007(9)
C29 0.0220(10) 0.0303(13) 0.0244(10) -0.0014(9) 0.0037(8) -0.0025(9)
C30 0.0230(10) 0.0285(12) 0.0249(10) -0.0008(9) 0.0039(8) -0.0035(9)
C31 0.0377(12) 0.0242(12) 0.0252(11) 0.0007(9) 0.0059(9) 0.0029(10)
C32 0.0485(14) 0.0269(13) 0.0299(12) 0.0001(10) -0.0011(10) 0.0069(11)
C33 0.073(2) 0.0352(16) 0.0288(13) 0.0043(11) -0.0013(12) 0.0117(14)
C34 0.082(2) 0.0384(17) 0.0355(14) 0.0109(12) 0.0205(14) 0.0073(15)
C35 0.0610(18) 0.0380(16) 0.0409(14) 0.0075(12) 0.0232(13) -0.0003(13)
C36 0.0420(13) 0.0283(13) 0.0312(12) 0.0007(10) 0.0148(10) 0.0006(11)
C37 0.0453(15) 0.0345(15) 0.0452(15) 0.0038(12) -0.0149(12) 0.0033(12)
C38 0.0393(14) 0.069(2) 0.0465(16) 0.0072(15) -0.0026(12) 0.0004(14)
C39 0.062(2) 0.070(3) 0.0576(19) -0.0079(17) -0.0231(16) 0.0100(18)
C40 0.0328(12) 0.0438(16) 0.0406(13) 0.0003(12) 0.0126(10) -0.0053(11)
C41 0.0384(15) 0.058(2) 0.070(2) -0.0063(16) 0.0182(14) -0.0130(14)
C42 0.0391(15) 0.0488(19) 0.0667(19) 0.0067(15) 0.0045(13) 0.0018(13)
C43 0.0309(11) 0.0267(13) 0.0273(11) 0.0028(9) 0.0008(9) -0.0035(9)
C44 0.0328(12) 0.0322(13) 0.0258(11) -0.0001(9) 0.0024(9) -0.0069(10)
C45 0.0435(14) 0.0373(15) 0.0403(14) 0.0045(11) 0.0032(11) -0.0150(12)
C46 0.0545(17) 0.0306(15) 0.0554(17) 0.0138(13) -0.0052(13) -0.0079(13)
C47 0.0423(15) 0.0371(16) 0.0602(18) 0.0133(13) -0.0089(12) 0.0020(12)
C48 0.0335(12) 0.0332(14) 0.0404(13) 0.0069(11) -0.0041(10) -0.0027(11)
C49 0.0292(12) 0.0368(15) 0.0384(13) -0.0041(11) 0.0058(10) -0.0085(10)
C50 0.0357(14) 0.0519(19) 0.0585(17) -0.0108(14) 0.0164(12) -0.0145(13)
C51 0.0295(12) 0.0556(19) 0.0451(15) -0.0008(13) -0.0020(10) 0.0003(12)
C52 0.0306(13) 0.0361(16) 0.0662(18) 0.0141(13) -0.0027(12) 0.0000(11)
C53 0.0375(15) 0.061(2) 0.083(2) -0.0230(18) -0.0005(15) -0.0076(14)
C54 0.0444(17) 0.090(3) 0.0595(19) -0.0112(19) 0.0090(14) -0.0128(18)
C55 0.0329(12) 0.0269(13) 0.0322(11) -0.0026(10) 0.0086(9) -0.0025(10)
C56 0.0364(12) 0.0244(13) 0.0384(13) 0.0004(10) 0.0064(10) 0.0017(10)
C57 0.0457(14) 0.0276(14) 0.0467(15) 0.0049(11) 0.0103(12) 0.0027(11)
C58 0.0442(15) 0.0281(14) 0.0606(17) 0.0016(13) 0.0126(13) -0.0063(12)
C59 0.0339(13) 0.0387(16) 0.0579(17) -0.0046(13) 0.0061(11) -0.0078(12)
C60 0.0334(12) 0.0362(15) 0.0382(13) -0.0026(11) 0.0053(10) -0.0036(11)
C61 0.0438(14) 0.0340(15) 0.0407(14) 0.0002(11) -0.0035(11) 0.0036(11)
C62 0.060(2) 0.0357(18) 0.096(3) 0.0076(17) 0.0177(18) -0.0141(15)
C63 0.0412(14) 0.056(2) 0.0454(15) 0.0044(14) -0.0048(12) -0.0084(13)
C64 0.0481(15) 0.0373(15) 0.0348(13) 0.0017(11) 0.0127(11) 0.0022(12)
C65 0.0532(16) 0.0366(16) 0.0411(14) 0.0034(12) 0.0119(12) -0.0096(13)
C66 0.0350(14) 0.0514(19) 0.0517(16) -0.0014(13) 0.0040(12) -0.0045(12)
C67 0.0395(16) 0.076(3) 0.069(2) -0.0056(18) 0.0135(14) -0.0011(16)
C68 0.0492(15) 0.0437(17) 0.0394(14) -0.0049(12) 0.0115(11) -0.0073(13)
C69 0.0528(18) 0.061(2) 0.0571(19) -0.0153(16) 0.0006(14) -0.0015(16)
K101 0.0317(2) 0.0350(3) 0.0345(3) 0.0009(2) 0.00162(19) 0.0005(2)
N101 0.0436(12) 0.0399(14) 0.0468(13) 0.0048(10) -0.0036(10) -0.0068(10)
N102 0.0362(11) 0.0389(13) 0.0428(12) -0.0024(10) 0.0017(9) -0.0020(10)
O101 0.0361(9) 0.0474(12) 0.0520(11) 0.0103(9) -0.0061(8) -0.0024(9)
O102 0.0357(9) 0.0347(11) 0.0510(11) -0.0032(8) 0.0044(8) 0.0045(8)
O103 0.0515(11) 0.0391(11) 0.0431(10) -0.0002(8) 0.0063(8) 0.0013(9)
O104 0.0422(10) 0.0447(12) 0.0369(9) 0.0044(8) 0.0104(7) 0.0013(8)
O105 0.0408(10) 0.0478(12) 0.0384(10) 0.0053(8) 0.0050(7) -0.0047(9)
O106 0.0398(9) 0.0462(12) 0.0368(9) -0.0002(8) -0.0015(7) 0.0023(8)
C101 0.0431(16) 0.050(2) 0.076(2) 0.0054(16) -0.0123(14) -0.0128(14)
C102 0.0397(15) 0.058(2) 0.067(2) 0.0098(16) -0.0172(13) -0.0081(14)
C103 0.0341(13) 0.0519(18) 0.0494(16) 0.0104(13) 0.0001(11) 0.0070(12)
C104 0.0391(14) 0.0484(18) 0.0516(16) 0.0032(13) 0.0085(12) 0.0109(13)
C105 0.0522(16) 0.0312(15) 0.0570(17) -0.0053(13) 0.0001(13) 0.0038(12)
C106 0.0492(16) 0.0357(16) 0.0558(17) 0.0010(13) -0.0001(13) -0.0067(13)
C107 0.0660(19) 0.0492(19) 0.0420(15) -0.0007(13) -0.0107(13) -0.0135(15)
C108 0.070(2) 0.0445(18) 0.0401(15) -0.0065(13) 0.0037(13) -0.0015(15)
C109 0.0532(17) 0.0533(19) 0.0417(15) -0.0035(13) 0.0150(12) 0.0109(14)
C110 0.0446(15) 0.058(2) 0.0401(14) 0.0015(13) 0.0157(12) 0.0055(14)
C111 0.0332(13) 0.0503(18) 0.0522(16) 0.0063(13) 0.0108(11) -0.0010(12)
C112 0.0337(13) 0.0533(19) 0.0521(16) 0.0009(14) 0.0025(11) -0.0065(13)
C113 0.0547(17) 0.0384(17) 0.0532(17) 0.0046(13) 0.0009(13) -0.0081(14)
C114 0.0462(15) 0.0451(18) 0.0510(16) 0.0117(13) 0.0063(12) -0.0076(13)
C115 0.0472(15) 0.058(2) 0.0368(14) 0.0083(13) 0.0087(11) 0.0013(14)
C116 0.0482(15) 0.0528(18) 0.0323(13) 0.0048(12) 0.0035(11) 0.0071(13)
C117 0.0399(14) 0.0562(19) 0.0374(14) -0.0055(13) -0.0043(11) 0.0023(13)
C118 0.0436(15) 0.0497(18) 0.0440(15) -0.0093(13) -0.0027(11) -0.0036(13)
O1S 0.098(6) 0.344(15) 0.104(6) -0.087(8) -0.017(5) 0.070(8)
C1S 0.123(12) 0.190(16) 0.084(9) -0.018(9) 0.013(8) 0.065(12)
C2S 0.142(12) 0.162(15) 0.059(10) -0.004(9) -0.038(8) 0.033(11)
C3S 0.104(9) 0.165(14) 0.075(9) 0.044(9) 0.003(8) 0.087(9)
C4S 0.115(9) 0.181(14) 0.055(8) -0.027(8) -0.018(6) 0.089(10)

loop_
_atom_type_symbol
_atom_type_description
_atom_type_scat_dispersion_real
_atom_type_scat_dispersion_imag
_atom_type_scat_source
C C 0.0181 0.0091 'International Tables Vol C Tables 4.2.6.8 and 6.1.1.4'
H H 0.0000 0.0000 'International Tables Vol C Tables 4.2.6.8 and 6.1.1.4'
N N 0.0311 0.0180 'International Tables Vol C Tables 4.2.6.8 and 6.1.1.4'
O O 0.0492 0.0322 'International Tables Vol C Tables 4.2.6.8 and 6.1.1.4'
Al Al 0.2130 0.2455 'International Tables Vol C Tables 4.2.6.8 and 6.1.1.4'
K K 0.3868 1.0657 'International Tables Vol C Tables 4.2.6.8 and 6.1.1.4'
Fe Fe -1.1336 3.1974 'International Tables Vol C Tables 4.2.6.8 and 6.1.1.4'

loop_
_geom_angle_atom_site_label_1
_geom_angle_atom_site_label_2
_geom_angle_atom_site_label_3
_geom_angle
C55 Fe1 C29 125.37(9)
C55 Fe1 C3 109.62(9)
C29 Fe1 C3 124.91(9)
C68 Al1 C64 110.51(13)
C68 Al1 C66 111.81(13)
C64 Al1 C66 106.65(13)
C68 Al1 C1 109.70(11)
C64 Al1 C1 112.24(10)
C66 Al1 C1 105.85(11)
C1 N1 C2 110.6(2)
C1 N1 C4 126.62(19)
C2 N1 C4 122.4(2)
C1 N2 C3 114.4(2)
C1 N2 C16 122.18(18)
C3 N2 C16 122.76(18)
C28 N3 C29 115.67(18)
C28 N3 C31 119.67(18)
C29 N3 C31 124.7(2)
C28 N4 C30 112.05(19)
C28 N4 C43 122.84(19)
C30 N4 C43 124.82(18)
N1 C1 N2 103.04(18)
N1 C1 Al1 129.28(16)
N2 C1 Al1 127.24(17)
C3 C2 N1 109.9(2)
C3 C2 H2 125.0
N1 C2 H2 125.0
C2 C3 N2 102.01(19)
C2 C3 Fe1 124.64(17)
N2 C3 Fe1 133.14(17)
C5 C4 C9 122.7(2)
C5 C4 N1 119.3(2)
C9 C4 N1 118.0(2)
C4 C5 C6 116.9(3)
C4 C5 C10 123.6(3)
C6 C5 C10 119.5(3)
C7 C6 C5 121.4(3)
C7 C6 H6 119.3
C5 C6 H6 119.3
C6 C7 C8 120.5(3)
C6 C7 H7 119.8
C8 C7 H7 119.8
C7 C8 C9 121.3(3)
C7 C8 H8 119.4
C9 C8 H8 119.4
C8 C9 C4 117.2(3)
C8 C9 C13 120.8(2)
C4 C9 C13 121.9(2)
C5 C10 C11 111.4(3)
C5 C10 C12 110.6(3)
C11 C10 C12 107.4(3)
C5 C10 H10 109.1
C11 C10 H10 109.1
C12 C10 H10 109.1
C10 C11 H11A 109.5
C10 C11 H11B 109.5
H11A C11 H11B 109.5
C10 C11 H11C 109.5
H11A C11 H11C 109.5
H11B C11 H11C 109.5
C10 C11 H11D 109.5
H11A C11 H11D 141.1
H11B C11 H11D 56.3
H11C C11 H11D 56.3
C10 C11 H11E 109.5
H11A C11 H11E 56.3
H11B C11 H11E 141.1
H11C C11 H11E 56.3
H11D C11 H11E 109.5
C10 C11 H11F 109.5
H11A C11 H11F 56.3
H11B C11 H11F 56.3
H11C C11 H11F 141.1
H11D C11 H11F 109.5
H11E C11 H11F 109.5
C10 C12 H12A 109.5
C10 C12 H12B 109.5
H12A C12 H12B 109.5
C10 C12 H12C 109.5
H12A C12 H12C 109.5
H12B C12 H12C 109.5
C10 C12 H12D 109.5
H12A C12 H12D 141.1
H12B C12 H12D 56.3
H12C C12 H12D 56.3
C10 C12 H12E 109.5
H12A C12 H12E 56.3
H12B C12 H12E 141.1
H12C C12 H12E 56.3
H12D C12 H12E 109.5
C10 C12 H12F 109.5
H12A C12 H12F 56.3
H12B C12 H12F 56.3
H12C C12 H12F 141.1
H12D C12 H12F 109.5
H12E C12 H12F 109.5
C9 C13 C15 111.6(3)
C9 C13 C14 112.9(3)
C15 C13 C14 108.7(3)
C9 C13 H13 107.8
C15 C13 H13 107.8
C14 C13 H13 107.8
C13 C14 H14A 109.5
C13 C14 H14B 109.5
H14A C14 H14B 109.5
C13 C14 H14C 109.5
H14A C14 H14C 109.5
H14B C14 H14C 109.5
C13 C14 H14D 109.5
H14A C14 H14D 141.1
H14B C14 H14D 56.3
H14C C14 H14D 56.3
C13 C14 H14E 109.5
H14A C14 H14E 56.3
H14B C14 H14E 141.1
H14C C14 H14E 56.3
H14D C14 H14E 109.5
C13 C14 H14F 109.5
H14A C14 H14F 56.3
H14B C14 H14F 56.3
H14C C14 H14F 141.1
H14D C14 H14F 109.5
H14E C14 H14F 109.5
C13 C15 H15A 109.5
C13 C15 H15B 109.5
H15A C15 H15B 109.5
C13 C15 H15C 109.5
H15A C15 H15C 109.5
H15B C15 H15C 109.5
C13 C15 H15D 109.5
H15A C15 H15D 141.1
H15B C15 H15D 56.3
H15C C15 H15D 56.3
C13 C15 H15E 109.5
H15A C15 H15E 56.3
H15B C15 H15E 141.1
H15C C15 H15E 56.3
H15D C15 H15E 109.5
C13 C15 H15F 109.5
H15A C15 H15F 56.3
H15B C15 H15F 56.3
H15C C15 H15F 141.1
H15D C15 H15F 109.5
H15E C15 H15F 109.5
C17 C16 C21 122.6(2)
C17 C16 N2 119.8(2)
C21 C16 N2 117.6(2)
C18 C17 C16 117.1(2)
C18 C17 C22 121.9(2)
C16 C17 C22 121.0(2)
C19 C18 C17 121.4(2)
C19 C18 H18 119.3
C17 C18 H18 119.3
C20 C19 C18 120.1(3)
C20 C19 H19 119.9
C18 C19 H19 119.9
C19 C20 C21 121.1(2)
C19 C20 H20 119.5
C21 C20 H20 119.5
C20 C21 C16 117.7(2)
C20 C21 C25 120.1(2)
C16 C21 C25 122.2(2)
C17 C22 C24 110.8(2)
C17 C22 C23 113.3(2)
C24 C22 C23 108.6(2)
C17 C22 H22 108.0
C24 C22 H22 108.0
C23 C22 H22 108.0
C22 C23 H23A 109.5
C22 C23 H23B 109.5
H23A C23 H23B 109.5
C22 C23 H23C 109.5
H23A C23 H23C 109.5
H23B C23 H23C 109.5
C22 C23 H23D 109.5
H23A C23 H23D 141.1
H23B C23 H23D 56.3
H23C C23 H23D 56.3
C22 C23 H23E 109.5
H23A C23 H23E 56.3
H23B C23 H23E 141.1
H23C C23 H23E 56.3
H23D C23 H23E 109.5
C22 C23 H23F 109.5
H23A C23 H23F 56.3
H23B C23 H23F 56.3
H23C C23 H23F 141.1
H23D C23 H23F 109.5
H23E C23 H23F 109.5
C22 C24 H24A 109.5
C22 C24 H24B 109.5
H24A C24 H24B 109.5
C22 C24 H24C 109.5
H24A C24 H24C 109.5
H24B C24 H24C 109.5
C22 C24 H24D 109.5
H24A C24 H24D 141.1
H24B C24 H24D 56.3
H24C C24 H24D 56.3
C22 C24 H24E 109.5
H24A C24 H24E 56.3
H24B C24 H24E 141.1
H24C C24 H24E 56.3
H24D C24 H24E 109.5
C22 C24 H24F 109.5
H24A C24 H24F 56.3
H24B C24 H24F 56.3
H24C C24 H24F 141.1
H24D C24 H24F 109.5
H24E C24 H24F 109.5
C21 C25 C26 111.3(2)
C21 C25 C27 111.5(2)
C26 C25 C27 110.3(2)
C21 C25 H25 107.9
C26 C25 H25 107.9
C27 C25 H25 107.9
C25 C26 H26A 109.5
C25 C26 H26B 109.5
H26A C26 H26B 109.5
C25 C26 H26C 109.5
H26A C26 H26C 109.5
H26B C26 H26C 109.5
C25 C26 H26D 109.5
H26A C26 H26D 141.1
H26B C26 H26D 56.3
H26C C26 H26D 56.3
C25 C26 H26E 109.5
H26A C26 H26E 56.3
H26B C26 H26E 141.1
H26C C26 H26E 56.3
H26D C26 H26E 109.5
C25 C26 H26F 109.5
H26A C26 H26F 56.3
H26B C26 H26F 56.3
H26C C26 H26F 141.1
H26D C26 H26F 109.5
H26E C26 H26F 109.5
C25 C27 H27A 109.5
C25 C27 H27B 109.5
H27A C27 H27B 109.5
C25 C27 H27C 109.5
H27A C27 H27C 109.5
H27B C27 H27C 109.5
C25 C27 H27D 109.5
H27A C27 H27D 141.1
H27B C27 H27D 56.3
H27C C27 H27D 56.3
C25 C27 H27E 109.5
H27A C27 H27E 56.3
H27B C27 H27E 141.1
H27C C27 H27E 56.3
H27D C27 H27E 109.5
C25 C27 H27F 109.5
H27A C27 H27F 56.3
H27B C27 H27F 56.3
H27C C27 H27F 141.1
H27D C27 H27F 109.5
H27E C27 H27F 109.5
N4 C28 N3 101.25(19)
C30 C29 N3 101.6(2)
C30 C29 Fe1 124.89(16)
N3 C29 Fe1 133.44(16)
C29 C30 N4 109.43(19)
C29 C30 H30 125.3
N4 C30 H30 125.3
C36 C31 C32 121.8(2)
C36 C31 N3 118.9(2)
C32 C31 N3 119.2(2)
C33 C32 C31 117.6(3)
C33 C32 C37 121.5(2)
C31 C32 C37 120.8(2)
C34 C33 C32 120.8(3)
C34 C33 H33 119.6
C32 C33 H33 119.6
C35 C34 C33 120.9(3)
C35 C34 H34 119.6
C33 C34 H34 119.6
C34 C35 C36 120.5(3)
C34 C35 H35 119.7
C36 C35 H35 119.7
C35 C36 C31 118.3(3)
C35 C36 C40 120.4(2)
C31 C36 C40 121.2(2)
C38 C37 C32 111.8(2)
C38 C37 C39 109.2(3)
C32 C37 C39 113.5(3)
C38 C37 H37 107.4
C32 C37 H37 107.4
C39 C37 H37 107.4
C37 C38 H38A 109.5
C37 C38 H38B 109.5
H38A C38 H38B 109.5
C37 C38 H38C 109.5
H38A C38 H38C 109.5
H38B C38 H38C 109.5
C37 C38 H38D 109.5
H38A C38 H38D 141.1
H38B C38 H38D 56.3
H38C C38 H38D 56.3
C37 C38 H38E 109.5
H38A C38 H38E 56.3
H38B C38 H38E 141.1
H38C C38 H38E 56.3
H38D C38 H38E 109.5
C37 C38 H38F 109.5
H38A C38 H38F 56.3
H38B C38 H38F 56.3
H38C C38 H38F 141.1
H38D C38 H38F 109.5
H38E C38 H38F 109.5
C37 C39 H39A 109.5
C37 C39 H39B 109.5
H39A C39 H39B 109.5
C37 C39 H39C 109.5
H39A C39 H39C 109.5
H39B C39 H39C 109.5
C37 C39 H39D 109.5
H39A C39 H39D 141.1
H39B C39 H39D 56.3
H39C C39 H39D 56.3
C37 C39 H39E 109.5
H39A C39 H39E 56.3
H39B C39 H39E 141.1
H39C C39 H39E 56.3
H39D C39 H39E 109.5
C37 C39 H39F 109.5
H39A C39 H39F 56.3
H39B C39 H39F 56.3
H39C C39 H39F 141.1
H39D C39 H39F 109.5
H39E C39 H39F 109.5
C36 C40 C41 114.1(3)
C36 C40 C42 109.9(2)
C41 C40 C42 109.7(2)
C36 C40 H40 107.6
C41 C40 H40 107.6
C42 C40 H40 107.6
C40 C41 H41A 109.5
C40 C41 H41B 109.5
H41A C41 H41B 109.5
C40 C41 H41C 109.5
H41A C41 H41C 109.5
H41B C41 H41C 109.5
C40 C41 H41D 109.5
H41A C41 H41D 141.1
H41B C41 H41D 56.3
H41C C41 H41D 56.3
C40 C41 H41E 109.5
H41A C41 H41E 56.3
H41B C41 H41E 141.1
H41C C41 H41E 56.3
H41D C41 H41E 109.5
C40 C41 H41F 109.5
H41A C41 H41F 56.3
H41B C41 H41F 56.3
H41C C41 H41F 141.1
H41D C41 H41F 109.5
H41E C41 H41F 109.5
C40 C42 H42A 109.5
C40 C42 H42B 109.5
H42A C42 H42B 109.5
C40 C42 H42C 109.5
H42A C42 H42C 109.5
H42B C42 H42C 109.5
C40 C42 H42D 109.5
H42A C42 H42D 141.1
H42B C42 H42D 56.3
H42C C42 H42D 56.3
C40 C42 H42E 109.5
H42A C42 H42E 56.3
H42B C42 H42E 141.1
H42C C42 H42E 56.3
H42D C42 H42E 109.5
C40 C42 H42F 109.5
H42A C42 H42F 56.3
H42B C42 H42F 56.3
H42C C42 H42F 141.1
H42D C42 H42F 109.5
H42E C42 H42F 109.5
C48 C43 C44 121.9(2)
C48 C43 N4 118.2(2)
C44 C43 N4 119.9(2)
C45 C44 C43 117.8(2)
C45 C44 C49 121.3(2)
C43 C44 C49 120.9(2)
C46 C45 C44 121.1(2)
C46 C45 H45 119.4
C44 C45 H45 119.4
C47 C46 C45 119.8(3)
C47 C46 H46 120.1
C45 C46 H46 120.1
C46 C47 C48 121.2(3)
C46 C47 H47 119.4
C48 C47 H47 119.4
C47 C48 C43 118.1(2)
C47 C48 C52 120.0(2)
C43 C48 C52 121.8(2)
C44 C49 C51 110.9(2)
C44 C49 C50 112.7(2)
C51 C49 C50 109.6(2)
C44 C49 H49 107.8
C51 C49 H49 107.8
C50 C49 H49 107.8
C49 C50 H50A 109.5
C49 C50 H50B 109.5
H50A C50 H50B 109.5
C49 C50 H50C 109.5
H50A C50 H50C 109.5
H50B C50 H50C 109.5
C49 C50 H50D 109.5
H50A C50 H50D 141.1
H50B C50 H50D 56.3
H50C C50 H50D 56.3
C49 C50 H50E 109.5
H50A C50 H50E 56.3
H50B C50 H50E 141.1
H50C C50 H50E 56.3
H50D C50 H50E 109.5
C49 C50 H50F 109.5
H50A C50 H50F 56.3
H50B C50 H50F 56.3
H50C C50 H50F 141.1
H50D C50 H50F 109.5
H50E C50 H50F 109.5
C49 C51 H51A 109.5
C49 C51 H51B 109.5
H51A C51 H51B 109.5
C49 C51 H51C 109.5
H51A C51 H51C 109.5
H51B C51 H51C 109.5
C49 C51 H51D 109.5
H51A C51 H51D 141.1
H51B C51 H51D 56.3
H51C C51 H51D 56.3
C49 C51 H51E 109.5
H51A C51 H51E 56.3
H51B C51 H51E 141.1
H51C C51 H51E 56.3
H51D C51 H51E 109.5
C49 C51 H51F 109.5
H51A C51 H51F 56.3
H51B C51 H51F 56.3
H51C C51 H51F 141.1
H51D C51 H51F 109.5
H51E C51 H51F 109.5
C48 C52 C54 112.0(3)
C48 C52 C53 110.1(2)
C54 C52 C53 110.5(3)
C48 C52 H52 108.0
C54 C52 H52 108.0
C53 C52 H52 108.0
C52 C53 H53A 109.5
C52 C53 H53B 109.5
H53A C53 H53B 109.5
C52 C53 H53C 109.5
H53A C53 H53C 109.5
H53B C53 H53C 109.5
C52 C53 H53D 109.5
H53A C53 H53D 141.1
H53B C53 H53D 56.3
H53C C53 H53D 56.3
C52 C53 H53E 109.5
H53A C53 H53E 56.3
H53B C53 H53E 141.1
H53C C53 H53E 56.3
H53D C53 H53E 109.5
C52 C53 H53F 109.5
H53A C53 H53F 56.3
H53B C53 H53F 56.3
H53C C53 H53F 141.1
H53D C53 H53F 109.5
H53E C53 H53F 109.5
C52 C54 H54A 109.5
C52 C54 H54B 109.5
H54A C54 H54B 109.5
C52 C54 H54C 109.5
H54A C54 H54C 109.5
H54B C54 H54C 109.5
C52 C54 H54D 109.5
H54A C54 H54D 141.1
H54B C54 H54D 56.3
H54C C54 H54D 56.3
C52 C54 H54E 109.5
H54A C54 H54E 56.3
H54B C54 H54E 141.1
H54C C54 H54E 56.3
H54D C54 H54E 109.5
C52 C54 H54F 109.5
H54A C54 H54F 56.3
H54B C54 H54F 56.3
H54C C54 H54F 141.1
H54D C54 H54F 109.5
H54E C54 H54F 109.5
C60 C55 C56 115.5(2)
C60 C55 Fe1 121.49(19)
C56 C55 Fe1 122.97(18)
C57 C56 C55 121.8(2)
C57 C56 C61 117.8(2)
C55 C56 C61 120.4(2)
C58 C57 C56 121.4(3)
C58 C57 H57 119.3
C56 C57 H57 119.3
C57 C58 C59 117.8(3)
C57 C58 C62 121.0(3)
C59 C58 C62 121.2(3)
C60 C59 C58 121.3(3)
C60 C59 H59 119.3
C58 C59 H59 119.3
C59 C60 C55 122.2(3)
C59 C60 C63 118.4(3)
C55 C60 C63 119.4(2)
C56 C61 H61A 109.5
C56 C61 H61B 109.5
H61A C61 H61B 109.5
C56 C61 H61C 109.5
H61A C61 H61C 109.5
H61B C61 H61C 109.5
C56 C61 H61D 109.5
H61A C61 H61D 141.1
H61B C61 H61D 56.3
H61C C61 H61D 56.3
C56 C61 H61E 109.5
H61A C61 H61E 56.3
H61B C61 H61E 141.1
H61C C61 H61E 56.3
H61D C61 H61E 109.5
C56 C61 H61F 109.5
H61A C61 H61F 56.3
H61B C61 H61F 56.3
H61C C61 H61F 141.1
H61D C61 H61F 109.5
H61E C61 H61F 109.5
C58 C62 H62A 109.5
C58 C62 H62B 109.5
H62A C62 H62B 109.5
C58 C62 H62C 109.5
H62A C62 H62C 109.5
H62B C62 H62C 109.5
C58 C62 H62D 109.5
H62A C62 H62D 141.1
H62B C62 H62D 56.3
H62C C62 H62D 56.3
C58 C62 H62E 109.5
H62A C62 H62E 56.3
H62B C62 H62E 141.1
H62C C62 H62E 56.3
H62D C62 H62E 109.5
C58 C62 H62F 109.5
H62A C62 H62F 56.3
H62B C62 H62F 56.3
H62C C62 H62F 141.1
H62D C62 H62F 109.5
H62E C62 H62F 109.5
C60 C63 H63A 109.5
C60 C63 H63B 109.5
H63A C63 H63B 109.5
C60 C63 H63C 109.5
H63A C63 H63C 109.5
H63B C63 H63C 109.5
C60 C63 H63D 109.5
H63A C63 H63D 141.1
H63B C63 H63D 56.3
H63C C63 H63D 56.3
C60 C63 H63E 109.5
H63A C63 H63E 56.3
H63B C63 H63E 141.1
H63C C63 H63E 56.3
H63D C63 H63E 109.5
C60 C63 H63F 109.5
H63A C63 H63F 56.3
H63B C63 H63F 56.3
H63C C63 H63F 141.1
H63D C63 H63F 109.5
H63E C63 H63F 109.5
C65 C64 Al1 111.63(19)
C65 C64 H64A 109.3
Al1 C64 H64A 109.3
C65 C64 H64B 109.3
Al1 C64 H64B 109.3
H64A C64 H64B 108.0
C64 C65 H65A 109.5
C64 C65 H65B 109.5
H65A C65 H65B 109.5
C64 C65 H65C 109.5
H65A C65 H65C 109.5
H65B C65 H65C 109.5
C64 C65 H65D 109.5
H65A C65 H65D 141.1
H65B C65 H65D 56.3
H65C C65 H65D 56.3
C64 C65 H65E 109.5
H65A C65 H65E 56.3
H65B C65 H65E 141.1
H65C C65 H65E 56.3
H65D C65 H65E 109.5
C64 C65 H65F 109.5
H65A C65 H65F 56.3
H65B C65 H65F 56.3
H65C C65 H65F 141.1
H65D C65 H65F 109.5
H65E C65 H65F 109.5
C67 C66 Al1 114.5(2)
C67 C66 H66A 108.6
Al1 C66 H66A 108.6
C67 C66 H66B 108.6
Al1 C66 H66B 108.6
H66A C66 H66B 107.6
C66 C67 H67A 109.5
C66 C67 H67B 109.5
H67A C67 H67B 109.5
C66 C67 H67C 109.5
H67A C67 H67C 109.5
H67B C67 H67C 109.5
C66 C67 H67D 109.5
H67A C67 H67D 141.1
H67B C67 H67D 56.3
H67C C67 H67D 56.3
C66 C67 H67E 109.5
H67A C67 H67E 56.3
H67B C67 H67E 141.1
H67C C67 H67E 56.3
H67D C67 H67E 109.5
C66 C67 H67F 109.5
H67A C67 H67F 56.3
H67B C67 H67F 56.3
H67C C67 H67F 141.1
H67D C67 H67F 109.5
H67E C67 H67F 109.5
C69 C68 Al1 115.3(2)
C69 C68 H68A 108.4
Al1 C68 H68A 108.4
C69 C68 H68B 108.4
Al1 C68 H68B 108.4
H68A C68 H68B 107.5
C68 C69 H69A 109.5
C68 C69 H69B 109.5
H69A C69 H69B 109.5
C68 C69 H69C 109.5
H69A C69 H69C 109.5
H69B C69 H69C 109.5
C68 C69 H69D 109.5
H69A C69 H69D 141.1
H69B C69 H69D 56.3
H69C C69 H69D 56.3
C68 C69 H69E 109.5
H69A C69 H69E 56.3
H69B C69 H69E 141.1
H69C C69 H69E 56.3
H69D C69 H69E 109.5
C68 C69 H69F 109.5
H69A C69 H69F 56.3
H69B C69 H69F 56.3
H69C C69 H69F 141.1
H69D C69 H69F 109.5
H69E C69 H69F 109.5
O102 K101 O105 130.47(6)
O102 K101 O103 124.24(6)
O105 K101 O103 98.95(6)
O102 K101 O104 102.91(6)
O105 K101 O104 120.73(6)
O103 K101 O104 59.66(6)
O102 K101 O101 59.91(6)
O105 K101 O101 91.54(6)
O103 K101 O101 101.13(6)
O104 K101 O101 143.21(6)
O102 K101 O106 93.90(6)
O105 K101 O106 59.51(6)
O103 K101 O106 138.15(6)
O104 K101 O106 98.65(6)
O101 K101 O106 113.88(6)
O102 K101 N102 61.32(6)
O105 K101 N102 119.48(6)
O103 K101 N102 119.94(6)
O104 K101 N102 61.23(6)
O101 K101 N102 120.25(7)
O106 K101 N102 60.63(6)
O102 K101 N101 118.76(6)
O105 K101 N101 60.05(6)
O103 K101 N101 60.49(6)
O104 K101 N101 119.14(7)
O101 K101 N101 59.73(7)
O106 K101 N101 118.86(6)
N102 K101 N101 179.48(7)
C113 N101 C101 110.2(2)
C113 N101 C107 109.5(3)
C101 N101 C107 109.6(3)
C113 N101 K101 107.99(17)
C101 N101 K101 111.27(19)
C107 N101 K101 108.23(17)
C118 N102 C112 109.1(2)
C118 N102 C106 110.7(2)
C112 N102 C106 109.8(2)
C118 N102 K101 110.58(17)
C112 N102 K101 109.29(17)
C106 N102 K101 107.41(16)
C103 O101 C102 111.8(2)
C103 O101 K101 114.83(16)
C102 O101 K101 116.93(18)
C104 O102 C105 111.7(2)
C104 O102 K101 114.38(17)
C105 O102 K101 119.02(16)
C108 O103 C109 111.0(2)
C108 O103 K101 118.75(16)
C109 O103 K101 115.93(17)
C110 O104 C111 110.7(2)
C110 O104 K101 114.24(16)
C111 O104 K101 115.17(15)
C115 O105 C114 112.2(2)
C115 O105 K101 118.15(18)
C114 O105 K101 121.38(16)
C116 O106 C117 111.0(2)
C116 O106 K101 112.90(16)
C117 O106 K101 114.86(15)
N101 C101 C102 113.5(3)
N101 C101 H10A 108.9
C102 C101 H10A 108.9
N101 C101 H10B 108.9
C102 C101 H10B 108.9
H10A C101 H10B 107.7
O101 C102 C101 109.1(3)
O101 C102 H10C 109.9
C101 C102 H10C 109.9
O101 C102 H10D 109.9
C101 C102 H10D 109.9
H10C C102 H10D 108.3
O101 C103 C104 109.5(2)
O101 C103 H10E 109.8
C104 C103 H10E 109.8
O101 C103 H10F 109.8
C104 C103 H10F 109.8
H10E C103 H10F 108.2
O102 C104 C103 109.3(2)
O102 C104 H10G 109.8
C103 C104 H10G 109.8
O102 C104 H10H 109.8
C103 C104 H10H 109.8
H10G C104 H10H 108.3
O102 C105 C106 109.5(2)
O102 C105 H10I 109.8
C106 C105 H10I 109.8
O102 C105 H10J 109.8
C106 C105 H10J 109.8
H10I C105 H10J 108.2
N102 C106 C105 113.8(2)
N102 C106 H10K 108.8
C105 C106 H10K 108.8
N102 C106 H10L 108.8
C105 C106 H10L 108.8
H10K C106 H10L 107.7
N101 C107 C108 114.0(2)
N101 C107 H10M 108.8
C108 C107 H10M 108.8
N101 C107 H10N 108.8
C108 C107 H10N 108.8
H10M C107 H10N 107.7
O103 C108 C107 109.5(3)
O103 C108 H10O 109.8
C107 C108 H10O 109.8
O103 C108 H10P 109.8
C107 C108 H10P 109.8
H10O C108 H10P 108.2
O103 C109 C110 108.9(2)
O103 C109 H10Q 109.9
C110 C109 H10Q 109.9
O103 C109 H10R 109.9
C110 C109 H10R 109.9
H10Q C109 H10R 108.3
O104 C110 C109 109.1(2)
O104 C110 H11G 109.9
C109 C110 H11G 109.9
O104 C110 H11H 109.9
C109 C110 H11H 109.9
H11G C110 H11H 108.3
O104 C111 C112 109.3(2)
O104 C111 H11I 109.8
C112 C111 H11I 109.8
O104 C111 H11J 109.8
C112 C111 H11J 109.8
H11I C111 H11J 108.3
N102 C112 C111 113.9(2)
N102 C112 H11K 108.8
C111 C112 H11K 108.8
N102 C112 H11L 108.8
C111 C112 H11L 108.8
H11K C112 H11L 107.7
N101 C113 C114 114.1(3)
N101 C113 H11M 108.7
C114 C113 H11M 108.7
N101 C113 H11N 108.7
C114 C113 H11N 108.7
H11M C113 H11N 107.6
O105 C114 C113 108.6(2)
O105 C114 H11O 110.0
C113 C114 H11O 110.0
O105 C114 H11P 110.0
C113 C114 H11P 110.0
H11O C114 H11P 108.3
O105 C115 C116 109.4(2)
O105 C115 H11Q 109.8
C116 C115 H11Q 109.8
O105 C115 H11R 109.8
C116 C115 H11R 109.8
H11Q C115 H11R 108.2
O106 C116 C115 109.5(2)
O106 C116 H11S 109.8
C115 C116 H11S 109.8
O106 C116 H11T 109.8
C115 C116 H11T 109.8
H11S C116 H11T 108.2
O106 C117 C118 109.4(2)
O106 C117 H11U 109.8
C118 C117 H11U 109.8
O106 C117 H11V 109.8
C118 C117 H11V 109.8
H11U C117 H11V 108.2
N102 C118 C117 113.7(3)
N102 C118 H11W 108.8
C117 C118 H11W 108.8
N102 C118 H11X 108.8
C117 C118 H11X 108.8
H11W C118 H11X 107.7
C4S O1S C1S 119.3(9)
C2S C1S O1S 99.8(9)
C2S C1S H1S1 111.8
O1S C1S H1S1 111.8
C2S C1S H1S2 111.8
O1S C1S H1S2 111.8
H1S1 C1S H1S2 109.5
C1S C2S C3S 117.0(10)
C1S C2S H2S1 108.0
C3S C2S H2S1 108.0
C1S C2S H2S2 108.0
C3S C2S H2S2 108.0
H2S1 C2S H2S2 107.3
C2S C3S C4S 98.7(9)
C2S C3S H3S1 112.0
C4S C3S H3S1 112.0
C2S C3S H3S2 112.0
C4S C3S H3S2 112.0
H3S1 C3S H3S2 109.7
O1S C4S C3S 103.7(8)
O1S C4S H4S1 111.0
C3S C4S H4S1 111.0
O1S C4S H4S2 111.0
C3S C4S H4S2 111.0
H4S1 C4S H4S2 109.0

loop_
_geom_bond_atom_site_label_1
_geom_bond_atom_site_label_2
_geom_bond_distance
Fe1 C55 2.071(2)
Fe1 C29 2.074(2)
Fe1 C3 2.110(2)
Al1 C68 1.992(3)
Al1 C64 2.005(3)
Al1 C66 2.042(3)
Al1 C1 2.123(2)
N1 C1 1.358(3)
N1 C2 1.398(3)
N1 C4 1.444(3)
N2 C1 1.364(3)
N2 C3 1.418(3)
N2 C16 1.437(3)
N3 C28 1.367(3)
N3 C29 1.426(3)
N3 C31 1.440(3)
N4 C28 1.366(3)
N4 C30 1.399(3)
N4 C43 1.440(3)
C2 C3 1.358(4)
C2 H2 0.9500
C4 C5 1.401(4)
C4 C9 1.405(4)
C5 C6 1.403(4)
C5 C10 1.508(4)
C6 C7 1.367(4)
C6 H6 0.9500
C7 C8 1.380(4)
C7 H7 0.9500
C8 C9 1.392(4)
C8 H8 0.9500
C9 C13 1.515(4)
C10 C11 1.524(5)
C10 C12 1.539(6)
C10 H10 1.0000
C11 H11A 0.9800
C11 H11B 0.9800
C11 H11C 0.9800
C11 H11D 0.9800
C11 H11E 0.9800
C11 H11F 0.9800
C12 H12A 0.9800
C12 H12B 0.9800
C12 H12C 0.9800
C12 H12D 0.9800
C12 H12E 0.9800
C12 H12F 0.9800
C13 C15 1.521(5)
C13 C14 1.526(4)
C13 H13 1.0000
C14 H14A 0.9800
C14 H14B 0.9800
C14 H14C 0.9800
C14 H14D 0.9800
C14 H14E 0.9800
C14 H14F 0.9800
C15 H15A 0.9800
C15 H15B 0.9800
C15 H15C 0.9800
C15 H15D 0.9800
C15 H15E 0.9800
C15 H15F 0.9800
C16 C17 1.401(3)
C16 C21 1.402(3)
C17 C18 1.391(4)
C17 C22 1.528(4)
C18 C19 1.385(4)
C18 H18 0.9500
C19 C20 1.379(4)
C19 H19 0.9500
C20 C21 1.387(4)
C20 H20 0.9500
C21 C25 1.520(3)
C22 C24 1.530(4)
C22 C23 1.531(4)
C22 H22 1.0000
C23 H23A 0.9800
C23 H23B 0.9800
C23 H23C 0.9800
C23 H23D 0.9800
C23 H23E 0.9800
C23 H23F 0.9800
C24 H24A 0.9800
C24 H24B 0.9800
C24 H24C 0.9800
C24 H24D 0.9800
C24 H24E 0.9800
C24 H24F 0.9800
C25 C26 1.528(3)
C25 C27 1.529(3)
C25 H25 1.0000
C26 H26A 0.9800
C26 H26B 0.9800
C26 H26C 0.9800
C26 H26D 0.9800
C26 H26E 0.9800
C26 H26F 0.9800
C27 H27A 0.9800
C27 H27B 0.9800
C27 H27C 0.9800
C27 H27D 0.9800
C27 H27E 0.9800
C27 H27F 0.9800
C29 C30 1.359(3)
C30 H30 0.9500
C31 C36 1.402(4)
C31 C32 1.405(4)
C32 C33 1.396(4)
C32 C37 1.519(4)
C33 C34 1.387(5)
C33 H33 0.9500
C34 C35 1.370(5)
C34 H34 0.9500
C35 C36 1.398(4)
C35 H35 0.9500
C36 C40 1.516(4)
C37 C38 1.518(4)
C37 C39 1.532(4)
C37 H37 1.0000
C38 H38A 0.9800
C38 H38B 0.9800
C38 H38C 0.9800
C38 H38D 0.9800
C38 H38E 0.9800
C38 H38F 0.9800
C39 H39A 0.9800
C39 H39B 0.9800
C39 H39C 0.9800
C39 H39D 0.9800
C39 H39E 0.9800
C39 H39F 0.9800
C40 C41 1.531(4)
C40 C42 1.534(4)
C40 H40 1.0000
C41 H41A 0.9800
C41 H41B 0.9800
C41 H41C 0.9800
C41 H41D 0.9800
C41 H41E 0.9800
C41 H41F 0.9800
C42 H42A 0.9800
C42 H42B 0.9800
C42 H42C 0.9800
C42 H42D 0.9800
C42 H42E 0.9800
C42 H42F 0.9800
C43 C48 1.398(4)
C43 C44 1.399(3)
C44 C45 1.398(4)
C44 C49 1.520(4)
C45 C46 1.384(4)
C45 H45 0.9500
C46 C47 1.381(4)
C46 H46 0.9500
C47 C48 1.392(4)
C47 H47 0.9500
C48 C52 1.514(4)
C49 C51 1.523(4)
C49 C50 1.526(3)
C49 H49 1.0000
C50 H50A 0.9800
C50 H50B 0.9800
C50 H50C 0.9800
C50 H50D 0.9800
C50 H50E 0.9800
C50 H50F 0.9800
C51 H51A 0.9800
C51 H51B 0.9800
C51 H51C 0.9800
C51 H51D 0.9800
C51 H51E 0.9800
C51 H51F 0.9800
C52 C54 1.525(5)
C52 C53 1.527(5)
C52 H52 1.0000
C53 H53A 0.9800
C53 H53B 0.9800
C53 H53C 0.9800
C53 H53D 0.9800
C53 H53E 0.9800
C53 H53F 0.9800
C54 H54A 0.9800
C54 H54B 0.9800
C54 H54C 0.9800
C54 H54D 0.9800
C54 H54E 0.9800
C54 H54F 0.9800
C55 C60 1.411(4)
C55 C56 1.416(4)
C56 C57 1.398(4)
C56 C61 1.512(4)
C57 C58 1.385(4)
C57 H57 0.9500
C58 C59 1.394(4)
C58 C62 1.514(4)
C59 C60 1.389(4)
C59 H59 0.9500
C60 C63 1.516(4)
C61 H61A 0.9800
C61 H61B 0.9800
C61 H61C 0.9800
C61 H61D 0.9800
C61 H61E 0.9800
C61 H61F 0.9800
C62 H62A 0.9800
C62 H62B 0.9800
C62 H62C 0.9800
C62 H62D 0.9800
C62 H62E 0.9800
C62 H62F 0.9800
C63 H63A 0.9800
C63 H63B 0.9800
C63 H63C 0.9800
C63 H63D 0.9800
C63 H63E 0.9800
C63 H63F 0.9800
C64 C65 1.527(3)
C64 H64A 0.9900
C64 H64B 0.9900
C65 H65A 0.9800
C65 H65B 0.9800
C65 H65C 0.9800
C65 H65D 0.9800
C65 H65E 0.9800
C65 H65F 0.9800
C66 C67 1.529(4)
C66 H66A 0.9900
C66 H66B 0.9900
C67 H67A 0.9800
C67 H67B 0.9800
C67 H67C 0.9800
C67 H67D 0.9800
C67 H67E 0.9800
C67 H67F 0.9800
C68 C69 1.537(4)
C68 H68A 0.9900
C68 H68B 0.9900
C69 H69A 0.9800
C69 H69B 0.9800
C69 H69C 0.9800
C69 H69D 0.9800
C69 H69E 0.9800
C69 H69F 0.9800
K101 O102 2.797(2)
K101 O105 2.804(2)
K101 O103 2.819(2)
K101 O104 2.8434(18)
K101 O101 2.853(2)
K101 O106 2.8746(19)
K101 N102 2.965(2)
K101 N101 3.005(2)
N101 C113 1.466(4)
N101 C101 1.467(4)
N101 C107 1.473(4)
N102 C118 1.466(4)
N102 C112 1.473(3)
N102 C106 1.475(4)
O101 C103 1.419(4)
O101 C102 1.426(4)
O102 C104 1.421(3)
O102 C105 1.429(4)
O103 C108 1.412(4)
O103 C109 1.427(4)
O104 C110 1.423(3)
O104 C111 1.423(4)
O105 C115 1.417(3)
O105 C114 1.421(4)
O106 C116 1.423(4)
O106 C117 1.426(3)
C101 C102 1.507(5)
C101 H10A 0.9900
C101 H10B 0.9900
C102 H10C 0.9900
C102 H10D 0.9900
C103 C104 1.486(4)
C103 H10E 0.9900
C103 H10F 0.9900
C104 H10G 0.9900
C104 H10H 0.9900
C105 C106 1.505(4)
C105 H10I 0.9900
C105 H10J 0.9900
C106 H10K 0.9900
C106 H10L 0.9900
C107 C108 1.505(5)
C107 H10M 0.9900
C107 H10N 0.9900
C108 H10O 0.9900
C108 H10P 0.9900
C109 C110 1.490(5)
C109 H10Q 0.9900
C109 H10R 0.9900
C110 H11G 0.9900
C110 H11H 0.9900
C111 C112 1.504(4)
C111 H11I 0.9900
C111 H11J 0.9900
C112 H11K 0.9900
C112 H11L 0.9900
C113 C114 1.513(4)
C113 H11M 0.9900
C113 H11N 0.9900
C114 H11O 0.9900
C114 H11P 0.9900
C115 C116 1.501(4)
C115 H11Q 0.9900
C115 H11R 0.9900
C116 H11S 0.9900
C116 H11T 0.9900
C117 C118 1.504(4)
C117 H11U 0.9900
C117 H11V 0.9900
C118 H11W 0.9900
C118 H11X 0.9900
O1S C4S 1.358(13)
O1S C1S 1.423(14)
C1S C2S 1.374(15)
C1S H1S1 0.9900
C1S H1S2 0.9900
C2S C3S 1.495(15)
C2S H2S1 0.9900
C2S H2S2 0.9900
C3S C4S 1.579(15)
C3S H3S1 0.9900
C3S H3S2 0.9900
C4S H4S1 0.9900
C4S H4S2 0.9900
